data_7153110
loop_
_publ_author_name
'Ramesh, Veera V. E.'
'Vijayadas, Kuruppanthara N.'
'Dhokale, Snehal'
'Gonnade, Rajesh G.'
'Rajamohanan, Pattuparambil R.'
'Sanjayan, Gangadhar J.'

_publ_section_title
;
 Switching the H-bonding network of a foldamer by modulating the backbone
 chirality and constitutional ratio of amino acids.
;
_journal_issue 41
_journal_name_full 'Organic &amp; biomolecular chemistry'
_journal_page_first 7072
_journal_page_last 7075
_journal_paper_doi 10.1039/c3ob41369a
_journal_volume 11
_journal_year 2013
_chemical_absolute_configuration rmad
_chemical_formula_moiety 'C35 H38 Br N5 O6, 0.25(H2O)'
_chemical_formula_sum 'C35 H38 Br N5 O6'
_chemical_formula_weight 708.61
_chemical_melting_point 496
_chemical_name_common peptide
_chemical_name_systematic
; 
 ? 
;
_space_group_IT_number 4
_symmetry_cell_setting monoclinic
_symmetry_space_group_name_Hall 'P 2yb'
_symmetry_space_group_name_H-M 'P 1 21 1'
_atom_sites_solution_hydrogens geom
_atom_sites_solution_primary direct
_atom_sites_solution_secondary difmap
_audit_creation_method SHELXL-97
_cell_angle_alpha 90.00
_cell_angle_beta 112.5560(10)
_cell_angle_gamma 90.00
_cell_formula_units_Z 4
_cell_length_a 14.1383(3)
_cell_length_b 15.9256(3)
_cell_length_c 16.0775(4)
_cell_measurement_reflns_used 9830
_cell_measurement_temperature 100(2)
_cell_measurement_theta_max 28.36
_cell_measurement_theta_min 2.44
_cell_volume 3343.11(13)
_computing_cell_refinement 'SAINT (Bruker, 2003)'
_computing_data_collection 'SMART (Bruker, 2003)'
_computing_data_reduction 'SAINT (Bruker, 2003)'
_computing_molecular_graphics 'SHELXTL (Bruker, 2003)'
_computing_publication_material 'SHELXTL (Bruker, 2003)'
_computing_structure_refinement 'SHELXL-97 (Sheldrick, 2008)'
_computing_structure_solution 'SHELXS-97 (Sheldrick, 2008)'
_diffrn_ambient_temperature 100(2)
_diffrn_measured_fraction_theta_full 0.999
_diffrn_measured_fraction_theta_max 0.999
_diffrn_measurement_device 'Bruker Smart APEX'
_diffrn_measurement_device_type 'CCD Area Detector'
_diffrn_measurement_method 'Phi and Omega Scan'
_diffrn_radiation_monochromator graphite
_diffrn_radiation_source 'fine-focus sealed tube'
_diffrn_radiation_type MoK\a
_diffrn_radiation_wavelength 0.71073
_diffrn_reflns_av_R_equivalents 0.0275
_diffrn_reflns_av_sigmaI/netI 0.0448
_diffrn_reflns_limit_h_max 17
_diffrn_reflns_limit_h_min -17
_diffrn_reflns_limit_k_max 19
_diffrn_reflns_limit_k_min -19
_diffrn_reflns_limit_l_max 19
_diffrn_reflns_limit_l_min -19
_diffrn_reflns_number 52660
_diffrn_reflns_theta_full 26.00
_diffrn_reflns_theta_max 26.00
_diffrn_reflns_theta_min 1.88
_exptl_absorpt_coefficient_mu 1.283
_exptl_absorpt_correction_T_max 0.8510
_exptl_absorpt_correction_T_min 0.6214
_exptl_absorpt_correction_type multi-scan
_exptl_absorpt_process_details 'bruker sadabs'
_exptl_crystal_colour colourless
_exptl_crystal_density_diffrn 1.400
_exptl_crystal_density_method 'not measured'
_exptl_crystal_description plate
_exptl_crystal_F_000 1464
_exptl_crystal_size_max 0.41
_exptl_crystal_size_mid 0.35
_exptl_crystal_size_min 0.13
_refine_diff_density_max 0.748
_refine_diff_density_min -0.477
_refine_diff_density_rms 0.041
_refine_ls_abs_structure_details 'Flack H D (1983), Acta Cryst. A39, 876-881'
_refine_ls_abs_structure_Flack 0.006(3)
_refine_ls_extinction_method none
_refine_ls_goodness_of_fit_ref 1.044
_refine_ls_hydrogen_treatment constr
_refine_ls_matrix_type full
_refine_ls_number_parameters 862
_refine_ls_number_reflns 13040
_refine_ls_number_restraints 1
_refine_ls_restrained_S_all 1.044
_refine_ls_R_factor_all 0.0310
_refine_ls_R_factor_gt 0.0265
_refine_ls_shift/su_max 0.001
_refine_ls_shift/su_mean 0.000
_refine_ls_structure_factor_coef Fsqd
_refine_ls_weighting_details 'calc w=1/[\s^2^(Fo^2^)+(0.0214P)^2^+0.2142P] where P=(Fo^2^+2Fc^2^)/3'
_refine_ls_weighting_scheme calc
_refine_ls_wR_factor_gt 0.0602
_refine_ls_wR_factor_ref 0.0615
_reflns_number_gt 12007
_reflns_number_total 13040
_reflns_threshold_expression >2sigma(I)
_cod_data_source_file c3ob41369a.txt
_cod_data_source_block comp_1b
_cod_original_sg_symbol_H-M P21
_cod_database_code 7153110

loop_
_symmetry_equiv_pos_as_xyz
'x, y, z'
'-x, y+1/2, -z'

loop_
_atom_site_label
_atom_site_type_symbol
_atom_site_fract_x
_atom_site_fract_y
_atom_site_fract_z
_atom_site_U_iso_or_equiv
_atom_site_adp_type
_atom_site_occupancy
_atom_site_symmetry_multiplicity
_atom_site_calc_flag
_atom_site_refinement_flags
Br1 Br -0.392751(17) 0.878466(17) -0.304079(16) 0.03870(7) Uani 1 1 d .
O1 O 0.16211(11) 1.05385(9) 0.35286(10) 0.0255(3) Uani 1 1 d .
O2 O -0.11035(11) 1.09909(9) 0.17074(9) 0.0261(3) Uani 1 1 d .
O3 O -0.01021(12) 0.82438(9) 0.31932(9) 0.0282(3) Uani 1 1 d .
O4 O 0.06434(12) 0.59309(10) 0.11488(10) 0.0301(4) Uani 1 1 d .
O5 O 0.05098(11) 0.77127(9) 0.04709(9) 0.0233(3) Uani 1 1 d .
O6 O 0.18425(12) 0.98385(10) 0.48319(10) 0.0286(4) Uani 1 1 d .
N1 N 0.03207(13) 1.03545(10) 0.40052(11) 0.0197(4) Uani 1 1 d .
N2 N -0.08620(13) 0.96778(10) 0.23302(11) 0.0202(4) Uani 1 1 d .
H2N H -0.0540 0.9411 0.2840 0.024 Uiso 1 1 calc R
N3 N 0.02889(14) 0.73331(11) 0.22800(11) 0.0236(4) Uani 1 1 d .
H3N H 0.0122 0.7180 0.1715 0.028 Uiso 1 1 calc R
N4 N 0.20550(12) 0.66510(10) 0.12848(11) 0.0172(4) Uani 1 1 d .
N5 N 0.02587(12) 0.72590(10) -0.09421(11) 0.0173(3) Uani 1 1 d .
H5N H 0.0545 0.6973 -0.1252 0.021 Uiso 1 1 calc R
C1 C 0.13032(16) 1.02676(13) 0.40790(14) 0.0213(5) Uani 1 1 d .
C2 C -0.03945(15) 1.08930(12) 0.33143(13) 0.0196(4) Uani 1 1 d .
H2 H -0.0078 1.1455 0.3316 0.024 Uiso 1 1 calc R
C3 C -0.12961(17) 1.09786(13) 0.36251(14) 0.0232(5) Uani 1 1 d .
H3A H -0.1231 1.1497 0.3983 0.028 Uiso 1 1 calc R
H3B H -0.1959 1.0989 0.3103 0.028 Uiso 1 1 calc R
C4 C -0.12098(17) 1.01962(13) 0.42026(15) 0.0252(5) Uani 1 1 d .
H4A H -0.1547 1.0285 0.4633 0.030 Uiso 1 1 calc R
H4B H -0.1520 0.9702 0.3823 0.030 Uiso 1 1 calc R
C5 C -0.00744(18) 1.00859(14) 0.46874(15) 0.0267(5) Uani 1 1 d .
H5A H 0.0195 1.0445 0.5231 0.032 Uiso 1 1 calc R
H5B H 0.0103 0.9493 0.4863 0.032 Uiso 1 1 calc R
C6 C -0.07955(16) 1.05238(13) 0.23713(14) 0.0197(4) Uani 1 1 d .
C7 C -0.13825(15) 0.91639(13) 0.15730(13) 0.0194(4) Uani 1 1 d .
C8 C -0.11029(16) 0.83097(13) 0.16163(14) 0.0201(4) Uani 1 1 d .
C9 C -0.16744(16) 0.77847(15) 0.09026(14) 0.0257(5) Uani 1 1 d .
H9 H -0.1497 0.7208 0.0923 0.031 Uiso 1 1 calc R
C10 C -0.24868(17) 0.80847(14) 0.01733(15) 0.0292(5) Uani 1 1 d .
H10 H -0.2875 0.7715 -0.0298 0.035 Uiso 1 1 calc R
C11 C -0.27363(16) 0.89306(15) 0.01307(14) 0.0268(5) Uani 1 1 d .
H11 H -0.3288 0.9141 -0.0379 0.032 Uiso 1 1 calc R
C12 C -0.21892(16) 0.94700(14) 0.08230(14) 0.0230(5) Uani 1 1 d .
H12 H -0.2364 1.0049 0.0787 0.028 Uiso 1 1 calc R
C13 C -0.02690(16) 0.79704(12) 0.24332(13) 0.0207(4) Uani 1 1 d .
C14 C 0.11054(16) 0.68928(12) 0.29305(13) 0.0211(4) Uani 1 1 d .
C15 C 0.17211(16) 0.63837(12) 0.26219(13) 0.0184(4) Uani 1 1 d .
C16 C 0.25570(16) 0.59629(13) 0.32335(14) 0.0235(5) Uani 1 1 d .
H16 H 0.2973 0.5627 0.3021 0.028 Uiso 1 1 calc R
C17 C 0.27942(18) 0.60258(14) 0.41512(14) 0.0270(5) Uani 1 1 d .
H17 H 0.3366 0.5733 0.4567 0.032 Uiso 1 1 calc R
C18 C 0.21891(19) 0.65183(13) 0.44515(14) 0.0277(5) Uani 1 1 d .
H18 H 0.2354 0.6569 0.5080 0.033 Uiso 1 1 calc R
C19 C 0.13418(18) 0.69432(13) 0.38541(14) 0.0257(5) Uani 1 1 d .
H19 H 0.0924 0.7268 0.4075 0.031 Uiso 1 1 calc R
C20 C 0.14421(15) 0.62938(12) 0.16321(13) 0.0172(4) Uani 1 1 d .
C21 C 0.17304(15) 0.67271(12) 0.03113(13) 0.0183(4) Uani 1 1 d .
H21 H 0.1581 0.6162 0.0019 0.022 Uiso 1 1 calc R
C22 C 0.26749(16) 0.71211(13) 0.02113(14) 0.0220(5) Uani 1 1 d .
H22A H 0.3162 0.6683 0.0192 0.026 Uiso 1 1 calc R
H22B H 0.2474 0.7466 -0.0342 0.026 Uiso 1 1 calc R
C23 C 0.31412(16) 0.76641(13) 0.10499(14) 0.0247(5) Uani 1 1 d .
H23A H 0.2812 0.8224 0.0952 0.030 Uiso 1 1 calc R
H23B H 0.3885 0.7738 0.1209 0.030 Uiso 1 1 calc R
C24 C 0.29425(18) 0.71904(16) 0.17913(15) 0.0325(6) Uani 1 1 d .
H24A H 0.3544 0.6848 0.2155 0.039 Uiso 1 1 calc R
H24B H 0.2775 0.7582 0.2193 0.039 Uiso 1 1 calc R
C25 C 0.07708(15) 0.72878(12) -0.00400(13) 0.0173(4) Uani 1 1 d .
C26 C -0.06946(15) 0.76458(11) -0.14364(13) 0.0167(4) Uani 1 1 d .
C27 C -0.10094(16) 0.83788(13) -0.11402(14) 0.0219(5) Uani 1 1 d .
H27 H -0.0573 0.8641 -0.0598 0.026 Uiso 1 1 calc R
C28 C -0.19603(16) 0.87235(14) -0.16378(13) 0.0246(5) Uani 1 1 d .
H28 H -0.2177 0.9224 -0.1441 0.029 Uiso 1 1 calc R
C29 C -0.25883(16) 0.83334(14) -0.24204(14) 0.0247(5) Uani 1 1 d .
C30 C -0.22840(16) 0.76185(13) -0.27352(14) 0.0242(5) Uani 1 1 d .
H30 H -0.2719 0.7365 -0.3284 0.029 Uiso 1 1 calc R
C31 C -0.13331(16) 0.72762(13) -0.22365(13) 0.0211(4) Uani 1 1 d .
H31 H -0.1116 0.6783 -0.2445 0.025 Uiso 1 1 calc R
C32 C 0.28360(17) 0.94545(14) 0.49619(15) 0.0278(5) Uani 1 1 d .
C33 C 0.27307(18) 0.89137(15) 0.41548(16) 0.0347(5) Uani 1 1 d .
H33A H 0.2108 0.8573 0.3987 0.052 Uiso 1 1 calc R
H33B H 0.3328 0.8544 0.4308 0.052 Uiso 1 1 calc R
H33C H 0.2688 0.9274 0.3648 0.052 Uiso 1 1 calc R
C34 C 0.3646(2) 1.01278(18) 0.5131(2) 0.0540(8) Uani 1 1 d .
H34A H 0.3489 1.0467 0.4585 0.081 Uiso 1 1 calc R
H34B H 0.4318 0.9863 0.5289 0.081 Uiso 1 1 calc R
H34C H 0.3654 1.0489 0.5627 0.081 Uiso 1 1 calc R
C35 C 0.3035(2) 0.89178(18) 0.57906(16) 0.0444(7) Uani 1 1 d .
H35A H 0.3071 0.9277 0.6297 0.067 Uiso 1 1 calc R
H35B H 0.3685 0.8618 0.5942 0.067 Uiso 1 1 calc R
H35C H 0.2477 0.8511 0.5669 0.067 Uiso 1 1 calc R
Br1' Br -0.028217(18) 0.783652(13) -0.470560(13) 0.03125(6) Uani 1 1 d .
O1' O 0.51867(12) 0.66927(10) 0.29074(11) 0.0304(4) Uani 1 1 d .
O2' O 0.49416(12) 0.57691(9) 0.06688(10) 0.0265(3) Uani 1 1 d .
O3' O 0.60671(11) 0.86198(8) 0.17133(9) 0.0219(3) Uani 1 1 d .
O4' O 0.32197(11) 1.09768(9) 0.02221(9) 0.0261(3) Uani 1 1 d .
O5' O 0.22867(11) 0.92334(9) -0.02078(9) 0.0246(3) Uani 1 1 d .
O6' O 0.65454(11) 0.74761(9) 0.37962(9) 0.0241(3) Uani 1 1 d .
N1' N 0.67064(14) 0.66280(10) 0.27589(11) 0.0218(4) Uani 1 1 d .
N2' N 0.56191(13) 0.70946(10) 0.09829(11) 0.0193(4) Uani 1 1 d .
H2'N H 0.6058 0.7398 0.1418 0.023 Uiso 1 1 calc R
N3' N 0.48613(13) 0.96171(10) 0.10462(11) 0.0199(4) Uani 1 1 d .
H3'N H 0.4379 0.9769 0.0532 0.024 Uiso 1 1 calc R
N4' N 0.24324(12) 1.04126(10) 0.10720(10) 0.0159(3) Uani 1 1 d .
N5' N 0.08004(13) 0.97975(10) -0.12122(11) 0.0187(4) Uani 1 1 d .
H5'N H 0.0356 1.0201 -0.1264 0.022 Uiso 1 1 calc R
C1' C 0.60673(17) 0.69143(13) 0.31413(14) 0.0221(5) Uani 1 1 d .
C2' C 0.63476(17) 0.59759(13) 0.20674(14) 0.0241(5) Uani 1 1 d .
H2' H 0.6068 0.5493 0.2300 0.029 Uiso 1 1 calc R
C3' C 0.73438(19) 0.57023(17) 0.19580(17) 0.0393(6) Uani 1 1 d .
H3'A H 0.7357 0.5085 0.1888 0.047 Uiso 1 1 calc R
H3'B H 0.7395 0.5972 0.1422 0.047 Uiso 1 1 calc R
C4' C 0.8195(2) 0.5975(2) 0.2785(2) 0.0643(10) Uani 1 1 d .
H4'A H 0.8808 0.6108 0.2655 0.077 Uiso 1 1 calc R
H4'B H 0.8374 0.5528 0.3248 0.077 Uiso 1 1 calc R
C5' C 0.78175(17) 0.67486(15) 0.31071(16) 0.0293(5) Uani 1 1 d .
H5'A H 0.8108 0.6782 0.3773 0.035 Uiso 1 1 calc R
H5'B H 0.7998 0.7265 0.2859 0.035 Uiso 1 1 calc R
C6' C 0.55469(16) 0.62700(13) 0.11705(14) 0.0208(4) Uani 1 1 d .
C7' C 0.50667(15) 0.75202(12) 0.01665(13) 0.0169(4) Uani 1 1 d .
C8' C 0.49516(15) 0.83992(12) 0.01805(13) 0.0169(4) Uani 1 1 d .
C9' C 0.44594(15) 0.88170(13) -0.06419(13) 0.0198(4) Uani 1 1 d .
H9' H 0.4391 0.9411 -0.0646 0.024 Uiso 1 1 calc R
C10' C 0.40714(17) 0.83807(14) -0.14470(14) 0.0239(5) Uani 1 1 d .
H10' H 0.3742 0.8672 -0.1999 0.029 Uiso 1 1 calc R
C11' C 0.41673(17) 0.75117(14) -0.14407(14) 0.0236(5) Uani 1 1 d .
H11' H 0.3890 0.7209 -0.1991 0.028 Uiso 1 1 calc R
C12' C 0.46625(16) 0.70842(13) -0.06428(14) 0.0221(5) Uani 1 1 d .
H12' H 0.4727 0.6491 -0.0648 0.027 Uiso 1 1 calc R
C13' C 0.53569(14) 0.88749(12) 0.10438(13) 0.0168(4) Uani 1 1 d .
C14' C 0.50423(15) 1.01595(12) 0.17805(13) 0.0164(4) Uani 1 1 d .
C15' C 0.42501(15) 1.06955(12) 0.17641(13) 0.0174(4) Uani 1 1 d .
C16' C 0.43823(17) 1.12337(13) 0.24849(14) 0.0228(5) Uani 1 1 d .
H16' H 0.3843 1.1600 0.2463 0.027 Uiso 1 1 calc R
C17' C 0.52878(17) 1.12385(13) 0.32272(14) 0.0241(5) Uani 1 1 d .
H17' H 0.5370 1.1597 0.3723 0.029 Uiso 1 1 calc R
C18' C 0.60801(17) 1.07147(13) 0.32455(14) 0.0226(5) Uani 1 1 d .
H18' H 0.6707 1.0717 0.3757 0.027 Uiso 1 1 calc R
C19' C 0.59679(16) 1.01857(13) 0.25239(14) 0.0205(4) Uani 1 1 d .
H19' H 0.6523 0.9842 0.2538 0.025 Uiso 1 1 calc R
C20' C 0.32580(16) 1.07068(12) 0.09523(13) 0.0176(4) Uani 1 1 d .
C21' C 0.14637(15) 1.03447(12) 0.03035(13) 0.0167(4) Uani 1 1 d .
H21' H 0.1248 1.0909 0.0023 0.020 Uiso 1 1 calc R
C22' C 0.07225(16) 1.00425(13) 0.07337(14) 0.0220(5) Uani 1 1 d .
H22C H 0.0423 1.0523 0.0938 0.026 Uiso 1 1 calc R
H22D H 0.0162 0.9701 0.0304 0.026 Uiso 1 1 calc R
C23' C 0.14005(16) 0.95134(13) 0.15294(14) 0.0225(5) Uani 1 1 d .
H23C H 0.1491 0.8940 0.1333 0.027 Uiso 1 1 calc R
H23D H 0.1105 0.9474 0.1995 0.027 Uiso 1 1 calc R
C24' C 0.24174(16) 0.99892(13) 0.18847(13) 0.0213(4) Uani 1 1 d .
H24C H 0.2436 1.0402 0.2351 0.026 Uiso 1 1 calc R
H24D H 0.3003 0.9599 0.2141 0.026 Uiso 1 1 calc R
C25' C 0.15730(15) 0.97280(12) -0.03951(13) 0.0169(4) Uani 1 1 d .
C26' C 0.06111(15) 0.93101(12) -0.19944(13) 0.0166(4) Uani 1 1 d .
C27' C 0.12698(15) 0.86917(12) -0.20726(13) 0.0174(4) Uani 1 1 d .
H27' H 0.1892 0.8571 -0.1581 0.021 Uiso 1 1 calc R
C28' C 0.10032(16) 0.82495(12) -0.28853(13) 0.0195(4) Uani 1 1 d .
H28' H 0.1447 0.7828 -0.2948 0.023 Uiso 1 1 calc R
C29' C 0.00994(16) 0.84261(12) -0.35908(13) 0.0196(4) Uani 1 1 d .
C30' C -0.05541(16) 0.90436(12) -0.35224(13) 0.0202(4) Uani 1 1 d .
H30' H -0.1172 0.9168 -0.4018 0.024 Uiso 1 1 calc R
C31' C -0.02944(16) 0.94771(13) -0.27215(13) 0.0202(4) Uani 1 1 d .
H31' H -0.0744 0.9898 -0.2667 0.024 Uiso 1 1 calc R
C32' C 0.59501(16) 0.79537(13) 0.42138(13) 0.0233(5) Uani 1 1 d .
C33' C 0.50980(17) 0.84456(14) 0.34934(16) 0.0293(5) Uani 1 1 d .
H33D H 0.5360 0.8685 0.3062 0.044 Uiso 1 1 calc R
H33E H 0.4863 0.8899 0.3779 0.044 Uiso 1 1 calc R
H33F H 0.4525 0.8068 0.3177 0.044 Uiso 1 1 calc R
C34' C 0.67610(18) 0.85462(14) 0.48284(15) 0.0307(5) Uani 1 1 d .
H34D H 0.7341 0.8219 0.5235 0.046 Uiso 1 1 calc R
H34E H 0.6468 0.8881 0.5183 0.046 Uiso 1 1 calc R
H34F H 0.6996 0.8921 0.4464 0.046 Uiso 1 1 calc R
C35' C 0.55424(19) 0.73787(15) 0.47473(16) 0.0314(5) Uani 1 1 d .
H35D H 0.5004 0.7020 0.4333 0.047 Uiso 1 1 calc R
H35E H 0.5258 0.7716 0.5106 0.047 Uiso 1 1 calc R
H35F H 0.6100 0.7028 0.5149 0.047 Uiso 1 1 calc R
O7 O 0.3831(8) 0.5323(6) 0.1682(8) 0.093(3) Uani 0.25 1 d P

loop_
_atom_site_aniso_label
_atom_site_aniso_U_11
_atom_site_aniso_U_22
_atom_site_aniso_U_33
_atom_site_aniso_U_23
_atom_site_aniso_U_13
_atom_site_aniso_U_12
Br1 0.02149(12) 0.05674(17) 0.03520(13) 0.01399(12) 0.00791(10) 0.01251(12)
O1 0.0263(9) 0.0271(8) 0.0266(8) 0.0056(6) 0.0138(7) 0.0034(7)
O2 0.0277(8) 0.0251(8) 0.0229(8) 0.0102(6) 0.0068(7) -0.0007(7)
O3 0.0429(10) 0.0246(8) 0.0188(8) 0.0016(6) 0.0137(7) 0.0082(7)
O4 0.0322(9) 0.0368(9) 0.0218(8) -0.0054(7) 0.0108(7) -0.0213(7)
O5 0.0244(8) 0.0274(8) 0.0183(7) -0.0016(6) 0.0083(6) 0.0062(6)
O6 0.0270(9) 0.0367(9) 0.0209(8) 0.0053(7) 0.0076(7) 0.0115(7)
N1 0.0228(10) 0.0213(9) 0.0167(9) 0.0040(7) 0.0093(8) 0.0021(7)
N2 0.0252(10) 0.0175(9) 0.0175(9) 0.0031(7) 0.0077(8) 0.0007(7)
N3 0.0294(10) 0.0248(10) 0.0148(9) -0.0020(7) 0.0066(8) 0.0032(8)
N4 0.0147(9) 0.0206(9) 0.0160(8) 0.0027(7) 0.0057(7) -0.0005(7)
N5 0.0169(9) 0.0198(8) 0.0166(8) -0.0025(7) 0.0079(7) 0.0014(7)
C1 0.0233(12) 0.0197(10) 0.0198(11) -0.0009(8) 0.0069(10) 0.0039(9)
C2 0.0212(11) 0.0149(10) 0.0230(11) 0.0030(8) 0.0086(9) 0.0016(8)
C3 0.0264(12) 0.0182(10) 0.0292(11) 0.0026(9) 0.0154(10) 0.0008(9)
C4 0.0303(13) 0.0228(11) 0.0292(12) 0.0037(9) 0.0187(11) 0.0007(9)
C5 0.0318(13) 0.0300(12) 0.0235(11) 0.0073(9) 0.0164(11) 0.0037(10)
C6 0.0164(11) 0.0219(11) 0.0240(11) 0.0021(9) 0.0115(9) -0.0005(8)
C7 0.0168(11) 0.0262(11) 0.0176(10) -0.0018(8) 0.0095(9) -0.0032(8)
C8 0.0195(11) 0.0240(11) 0.0209(11) -0.0020(8) 0.0122(9) -0.0016(9)
C9 0.0255(12) 0.0275(11) 0.0275(11) -0.0079(10) 0.0141(10) -0.0046(10)
C10 0.0223(12) 0.0389(14) 0.0254(11) -0.0087(9) 0.0083(10) -0.0083(10)
C11 0.0176(11) 0.0422(14) 0.0213(11) 0.0014(10) 0.0082(9) -0.0022(10)
C12 0.0183(11) 0.0287(11) 0.0246(11) 0.0044(9) 0.0109(10) -0.0010(9)
C13 0.0256(12) 0.0171(11) 0.0229(10) -0.0002(8) 0.0133(9) -0.0025(9)
C14 0.0252(12) 0.0167(10) 0.0218(11) 0.0022(8) 0.0094(10) -0.0034(9)
C15 0.0211(11) 0.0157(10) 0.0205(10) 0.0001(8) 0.0104(9) -0.0073(8)
C16 0.0234(12) 0.0226(11) 0.0243(11) 0.0011(9) 0.0090(10) -0.0018(9)
C17 0.0302(13) 0.0253(12) 0.0216(11) 0.0075(9) 0.0056(10) -0.0010(10)
C18 0.0412(15) 0.0251(11) 0.0161(10) 0.0041(9) 0.0102(11) -0.0009(10)
C19 0.0359(14) 0.0222(11) 0.0219(11) 0.0010(9) 0.0142(10) -0.0001(10)
C20 0.0184(11) 0.0130(10) 0.0201(10) 0.0004(8) 0.0070(9) -0.0004(8)
C21 0.0173(11) 0.0210(10) 0.0181(10) 0.0012(8) 0.0084(9) 0.0037(8)
C22 0.0180(11) 0.0284(11) 0.0226(11) 0.0078(9) 0.0110(9) 0.0027(9)
C23 0.0170(11) 0.0312(13) 0.0270(11) 0.0046(9) 0.0096(9) -0.0034(9)
C24 0.0226(13) 0.0463(14) 0.0251(12) 0.0069(10) 0.0054(10) -0.0165(11)
C25 0.0161(11) 0.0174(10) 0.0200(10) 0.0010(8) 0.0087(9) -0.0041(8)
C26 0.0166(11) 0.0190(11) 0.0160(9) 0.0030(7) 0.0079(8) -0.0006(8)
C27 0.0246(12) 0.0230(11) 0.0179(10) -0.0009(8) 0.0079(9) 0.0012(9)
C28 0.0285(12) 0.0243(11) 0.0241(11) 0.0034(9) 0.0137(10) 0.0069(10)
C29 0.0173(11) 0.0350(12) 0.0235(11) 0.0121(9) 0.0098(10) 0.0070(9)
C30 0.0199(12) 0.0307(13) 0.0190(10) 0.0021(8) 0.0042(9) -0.0041(9)
C31 0.0250(12) 0.0210(11) 0.0186(10) 0.0014(8) 0.0097(9) -0.0004(9)
C32 0.0172(12) 0.0294(12) 0.0307(12) 0.0034(10) 0.0024(10) 0.0027(9)
C33 0.0324(13) 0.0306(13) 0.0445(14) 0.0056(11) 0.0184(11) 0.0066(11)
C34 0.0325(16) 0.0425(16) 0.068(2) 0.0021(14) -0.0018(15) -0.0113(13)
C35 0.0354(15) 0.0563(17) 0.0346(14) 0.0152(13) 0.0057(12) 0.0153(13)
Br1' 0.04544(15) 0.02484(11) 0.01844(10) -0.00716(9) 0.00664(10) 0.00484(10)
O1' 0.0186(9) 0.0293(9) 0.0386(10) -0.0073(7) 0.0057(7) 0.0012(7)
O2' 0.0275(9) 0.0185(7) 0.0270(8) -0.0020(6) 0.0032(7) 0.0013(7)
O3' 0.0235(8) 0.0198(7) 0.0189(7) -0.0015(6) 0.0042(6) 0.0031(6)
O4' 0.0246(9) 0.0331(8) 0.0202(8) 0.0041(6) 0.0083(7) -0.0038(7)
O5' 0.0249(8) 0.0254(8) 0.0200(7) -0.0025(6) 0.0048(6) 0.0088(7)
O6' 0.0196(8) 0.0290(8) 0.0236(8) -0.0083(6) 0.0081(7) -0.0002(6)
N1' 0.0219(10) 0.0201(9) 0.0192(9) -0.0035(7) 0.0033(8) 0.0040(7)
N2' 0.0207(9) 0.0170(9) 0.0174(9) -0.0013(7) 0.0042(7) 0.0040(7)
N3' 0.0222(10) 0.0154(8) 0.0169(9) -0.0009(7) 0.0017(8) 0.0034(7)
N4' 0.0156(9) 0.0183(8) 0.0124(8) -0.0011(6) 0.0039(7) -0.0008(7)
N5' 0.0176(9) 0.0188(9) 0.0183(9) -0.0031(7) 0.0055(7) 0.0050(7)
C1' 0.0214(13) 0.0198(11) 0.0211(11) 0.0003(9) 0.0036(10) 0.0055(9)
C2' 0.0288(12) 0.0178(10) 0.0210(11) -0.0013(8) 0.0046(10) 0.0070(9)
C3' 0.0334(14) 0.0414(14) 0.0333(13) -0.0089(11) 0.0018(11) 0.0221(12)
C4' 0.0342(16) 0.077(2) 0.086(2) -0.0436(19) 0.0271(17) -0.0101(16)
C5' 0.0235(13) 0.0350(13) 0.0306(12) -0.0053(10) 0.0117(10) -0.0018(10)
C6' 0.0220(12) 0.0176(11) 0.0236(11) -0.0022(8) 0.0096(10) 0.0070(9)
C7' 0.0150(10) 0.0204(10) 0.0181(10) 0.0018(8) 0.0094(9) 0.0041(8)
C8' 0.0143(10) 0.0183(10) 0.0212(11) -0.0024(8) 0.0101(9) -0.0022(8)
C9' 0.0231(11) 0.0173(10) 0.0202(10) 0.0019(9) 0.0095(9) 0.0019(9)
C10' 0.0273(12) 0.0251(11) 0.0204(11) 0.0027(9) 0.0102(10) 0.0021(9)
C11' 0.0252(12) 0.0274(11) 0.0189(11) -0.0062(8) 0.0092(9) 0.0034(9)
C12' 0.0263(12) 0.0186(11) 0.0237(11) -0.0037(8) 0.0121(10) 0.0049(9)
C13' 0.0170(10) 0.0167(10) 0.0202(10) 0.0005(8) 0.0110(9) -0.0022(8)
C14' 0.0184(11) 0.0149(10) 0.0163(10) 0.0000(7) 0.0071(9) -0.0042(8)
C15' 0.0184(11) 0.0167(10) 0.0182(10) 0.0008(8) 0.0085(9) -0.0038(8)
C16' 0.0236(12) 0.0254(11) 0.0217(11) -0.0035(9) 0.0111(10) -0.0018(9)
C17' 0.0277(13) 0.0264(11) 0.0190(11) -0.0071(9) 0.0097(10) -0.0043(9)
C18' 0.0221(12) 0.0255(11) 0.0166(10) -0.0025(8) 0.0035(9) -0.0061(9)
C19' 0.0172(11) 0.0190(10) 0.0236(11) -0.0003(8) 0.0060(9) -0.0032(8)
C20' 0.0199(11) 0.0146(10) 0.0175(11) -0.0020(8) 0.0065(9) 0.0004(8)
C21' 0.0167(11) 0.0154(10) 0.0189(10) -0.0018(8) 0.0079(9) 0.0004(8)
C22' 0.0195(12) 0.0248(11) 0.0235(11) -0.0088(9) 0.0103(10) -0.0043(9)
C23' 0.0242(12) 0.0255(11) 0.0214(11) -0.0037(9) 0.0128(10) -0.0043(9)
C24' 0.0226(12) 0.0248(11) 0.0171(10) 0.0003(8) 0.0083(9) -0.0016(9)
C25' 0.0177(11) 0.0151(10) 0.0183(10) -0.0011(8) 0.0075(9) -0.0019(8)
C26' 0.0169(11) 0.0176(10) 0.0176(10) -0.0016(8) 0.0094(9) -0.0019(8)
C27' 0.0162(10) 0.0161(10) 0.0198(10) -0.0010(8) 0.0066(8) 0.0015(8)
C28' 0.0249(12) 0.0170(10) 0.0192(10) -0.0012(8) 0.0114(9) 0.0004(9)
C29' 0.0267(12) 0.0176(10) 0.0159(10) -0.0048(8) 0.0095(9) -0.0044(8)
C30' 0.0207(11) 0.0195(11) 0.0170(10) 0.0013(8) 0.0034(9) 0.0010(8)
C31' 0.0207(11) 0.0184(10) 0.0225(11) -0.0028(8) 0.0094(9) 0.0011(8)
C32' 0.0249(12) 0.0231(11) 0.0262(11) -0.0036(9) 0.0144(9) 0.0001(9)
C33' 0.0290(13) 0.0254(12) 0.0374(13) -0.0038(10) 0.0170(11) 0.0009(10)
C34' 0.0338(14) 0.0311(12) 0.0318(12) -0.0097(10) 0.0177(11) -0.0082(10)
C35' 0.0394(14) 0.0280(12) 0.0307(13) -0.0039(10) 0.0179(11) -0.0058(10)
O7 0.090(8) 0.057(6) 0.134(10) 0.019(6) 0.044(7) -0.006(6)

loop_
_atom_type_symbol
_atom_type_description
_atom_type_scat_dispersion_real
_atom_type_scat_dispersion_imag
_atom_type_scat_source
C C 0.0033 0.0016 'International Tables Vol C Tables 4.2.6.8 and 6.1.1.4'
H H 0.0000 0.0000 'International Tables Vol C Tables 4.2.6.8 and 6.1.1.4'
N N 0.0061 0.0033 'International Tables Vol C Tables 4.2.6.8 and 6.1.1.4'
O O 0.0106 0.0060 'International Tables Vol C Tables 4.2.6.8 and 6.1.1.4'
Br Br -0.2901 2.4595 'International Tables Vol C Tables 4.2.6.8 and 6.1.1.4'

loop_
_geom_angle_atom_site_label_1
_geom_angle_atom_site_label_2
_geom_angle_atom_site_label_3
_geom_angle
C1 O6 C32 121.35(16)
C1 N1 C2 120.96(16)
C1 N1 C5 125.04(17)
C2 N1 C5 112.80(16)
C6 N2 C7 128.47(18)
C6 N2 H2N 115.8
C7 N2 H2N 115.8
C13 N3 C14 126.94(17)
C13 N3 H3N 116.5
C14 N3 H3N 116.5
C20 N4 C21 120.04(16)
C20 N4 C24 124.77(17)
C21 N4 C24 113.19(15)
C25 N5 C26 126.19(16)
C25 N5 H5N 116.9
C26 N5 H5N 116.9
O1 C1 O6 126.59(19)
O1 C1 N1 123.58(19)
O6 C1 N1 109.83(17)
N1 C2 C6 114.62(16)
N1 C2 C3 102.87(15)
C6 C2 C3 108.60(17)
N1 C2 H2 110.2
C6 C2 H2 110.2
C3 C2 H2 110.2
C4 C3 C2 103.94(16)
C4 C3 H3A 111.0
C2 C3 H3A 111.0
C4 C3 H3B 111.0
C2 C3 H3B 111.0
H3A C3 H3B 109.0
C5 C4 C3 103.33(17)
C5 C4 H4A 111.1
C3 C4 H4A 111.1
C5 C4 H4B 111.1
C3 C4 H4B 111.1
H4A C4 H4B 109.1
N1 C5 C4 102.41(17)
N1 C5 H5A 111.3
C4 C5 H5A 111.3
N1 C5 H5B 111.3
C4 C5 H5B 111.3
H5A C5 H5B 109.2
O2 C6 N2 124.31(19)
O2 C6 C2 120.16(18)
N2 C6 C2 115.31(17)
C12 C7 C8 120.10(19)
C12 C7 N2 121.67(18)
C8 C7 N2 118.12(19)
C9 C8 C7 118.2(2)
C9 C8 C13 121.28(19)
C7 C8 C13 120.35(18)
C10 C9 C8 121.5(2)
C10 C9 H9 119.2
C8 C9 H9 119.2
C9 C10 C11 119.5(2)
C9 C10 H10 120.2
C11 C10 H10 120.2
C12 C11 C10 120.7(2)
C12 C11 H11 119.7
C10 C11 H11 119.7
C11 C12 C7 119.9(2)
C11 C12 H12 120.0
C7 C12 H12 120.0
O3 C13 N3 122.55(19)
O3 C13 C8 122.15(18)
N3 C13 C8 115.30(17)
C19 C14 N3 123.68(19)
C19 C14 C15 118.65(19)
N3 C14 C15 117.67(17)
C16 C15 C14 120.08(18)
C16 C15 C20 120.99(18)
C14 C15 C20 118.92(18)
C17 C16 C15 120.8(2)
C17 C16 H16 119.6
C15 C16 H16 119.6
C18 C17 C16 119.0(2)
C18 C17 H17 120.5
C16 C17 H17 120.5
C17 C18 C19 121.4(2)
C17 C18 H18 119.3
C19 C18 H18 119.3
C18 C19 C14 119.9(2)
C18 C19 H19 120.0
C14 C19 H19 120.0
O4 C20 N4 121.39(18)
O4 C20 C15 121.16(17)
N4 C20 C15 117.37(17)
N4 C21 C22 102.58(16)
N4 C21 C25 108.21(15)
C22 C21 C25 113.79(16)
N4 C21 H21 110.7
C22 C21 H21 110.7
C25 C21 H21 110.7
C23 C22 C21 103.74(15)
C23 C22 H22A 111.0
C21 C22 H22A 111.0
C23 C22 H22B 111.0
C21 C22 H22B 111.0
H22A C22 H22B 109.0
C22 C23 C24 105.32(17)
C22 C23 H23A 110.7
C24 C23 H23A 110.7
C22 C23 H23B 110.7
C24 C23 H23B 110.7
H23A C23 H23B 108.8
N4 C24 C23 103.20(17)
N4 C24 H24A 111.1
C23 C24 H24A 111.1
N4 C24 H24B 111.1
C23 C24 H24B 111.1
H24A C24 H24B 109.1
O5 C25 N5 124.29(18)
O5 C25 C21 121.61(18)
N5 C25 C21 114.10(16)
C31 C26 C27 119.45(19)
C31 C26 N5 118.45(17)
C27 C26 N5 122.10(18)
C28 C27 C26 119.96(19)
C28 C27 H27 120.0
C26 C27 H27 120.0
C29 C28 C27 119.4(2)
C29 C28 H28 120.3
C27 C28 H28 120.3
C28 C29 C30 121.6(2)
C28 C29 Br1 118.00(16)
C30 C29 Br1 120.33(17)
C29 C30 C31 118.8(2)
C29 C30 H30 120.6
C31 C30 H30 120.6
C30 C31 C26 120.75(19)
C30 C31 H31 119.6
C26 C31 H31 119.6
O6 C32 C34 110.24(19)
O6 C32 C35 101.79(17)
C34 C32 C35 111.7(2)
O6 C32 C33 109.84(18)
C34 C32 C33 112.0(2)
C35 C32 C33 110.9(2)
C32 C33 H33A 109.5
C32 C33 H33B 109.5
H33A C33 H33B 109.5
C32 C33 H33C 109.5
H33A C33 H33C 109.5
H33B C33 H33C 109.5
C32 C34 H34A 109.5
C32 C34 H34B 109.5
H34A C34 H34B 109.5
C32 C34 H34C 109.5
H34A C34 H34C 109.5
H34B C34 H34C 109.5
C32 C35 H35A 109.5
C32 C35 H35B 109.5
H35A C35 H35B 109.5
C32 C35 H35C 109.5
H35A C35 H35C 109.5
H35B C35 H35C 109.5
C1' O6' C32' 119.68(16)
C1' N1' C2' 119.18(18)
C1' N1' C5' 126.01(17)
C2' N1' C5' 113.10(17)
C6' N2' C7' 127.30(18)
C6' N2' H2'N 116.3
C7' N2' H2'N 116.3
C13' N3' C14' 127.03(17)
C13' N3' H3'N 116.5
C14' N3' H3'N 116.5
C20' N4' C21' 119.52(16)
C20' N4' C24' 126.59(16)
C21' N4' C24' 112.89(15)
C25' N5' C26' 128.75(17)
C25' N5' H5'N 115.6
C26' N5' H5'N 115.6
O1' C1' O6' 125.82(19)
O1' C1' N1' 123.30(19)
O6' C1' N1' 110.87(18)
N1' C2' C6' 114.56(17)
N1' C2' C3' 102.76(18)
C6' C2' C3' 110.90(17)
N1' C2' H2' 109.5
C6' C2' H2' 109.5
C3' C2' H2' 109.5
C4' C3' C2' 106.1(2)
C4' C3' H3'A 110.5
C2' C3' H3'A 110.5
C4' C3' H3'B 110.5
C2' C3' H3'B 110.5
H3'A C3' H3'B 108.7
C3' C4' C5' 106.0(2)
C3' C4' H4'A 110.5
C5' C4' H4'A 110.5
C3' C4' H4'B 110.5
C5' C4' H4'B 110.5
H4'A C4' H4'B 108.7
N1' C5' C4' 103.29(19)
N1' C5' H5'A 111.1
C4' C5' H5'A 111.1
N1' C5' H5'B 111.1
C4' C5' H5'B 111.1
H5'A C5' H5'B 109.1
O2' C6' N2' 125.29(19)
O2' C6' C2' 120.13(18)
N2' C6' C2' 114.48(18)
C12' C7' C8' 120.15(19)
C12' C7' N2' 120.74(17)
C8' C7' N2' 119.09(18)
C9' C8' C7' 118.30(19)
C9' C8' C13' 120.75(18)
C7' C8' C13' 120.94(19)
C10' C9' C8' 121.24(19)
C10' C9' H9' 119.4
C8' C9' H9' 119.4
C9' C10' C11' 119.4(2)
C9' C10' H10' 120.3
C11' C10' H10' 120.3
C12' C11' C10' 120.7(2)
C12' C11' H11' 119.7
C10' C11' H11' 119.7
C11' C12' C7' 120.19(19)
C11' C12' H12' 119.9
C7' C12' H12' 119.9
O3' C13' N3' 121.94(18)
O3' C13' C8' 122.85(18)
N3' C13' C8' 115.19(17)
C19' C14' C15' 118.61(18)
C19' C14' N3' 123.19(18)
C15' C14' N3' 118.19(18)
C16' C15' C14' 120.50(19)
C16' C15' C20' 119.75(18)
C14' C15' C20' 119.74(17)
C17' C16' C15' 120.5(2)
C17' C16' H16' 119.7
C15' C16' H16' 119.7
C16' C17' C18' 119.36(19)
C16' C17' H17' 120.3
C18' C17' H17' 120.3
C17' C18' C19' 120.8(2)
C17' C18' H18' 119.6
C19' C18' H18' 119.6
C18' C19' C14' 120.13(19)
C18' C19' H19' 119.9
C14' C19' H19' 119.9
O4' C20' N4' 122.51(18)
O4' C20' C15' 121.07(18)
N4' C20' C15' 116.42(16)
N4' C21' C22' 102.90(15)
N4' C21' C25' 109.93(16)
C22' C21' C25' 113.81(16)
N4' C21' H21' 110.0
C22' C21' H21' 110.0
C25' C21' H21' 110.0
C23' C22' C21' 103.47(17)
C23' C22' H22C 111.1
C21' C22' H22C 111.1
C23' C22' H22D 111.1
C21' C22' H22D 111.1
H22C C22' H22D 109.0
C22' C23' C24' 103.77(16)
C22' C23' H23C 111.0
C24' C23' H23C 111.0
C22' C23' H23D 111.0
C24' C23' H23D 111.0
H23C C23' H23D 109.0
N4' C24' C23' 103.08(16)
N4' C24' H24C 111.1
C23' C24' H24C 111.1
N4' C24' H24D 111.1
C23' C24' H24D 111.1
H24C C24' H24D 109.1
O5' C25' N5' 125.05(17)
O5' C25' C21' 122.27(17)
N5' C25' C21' 112.68(16)
C31' C26' C27' 119.45(18)
C31' C26' N5' 116.28(17)
C27' C26' N5' 124.28(18)
C26' C27' C28' 119.25(18)
C26' C27' H27' 120.4
C28' C27' H27' 120.4
C29' C28' C27' 119.92(18)
C29' C28' H28' 120.0
C27' C28' H28' 120.0
C28' C29' C30' 121.23(18)
C28' C29' Br1' 120.86(15)
C30' C29' Br1' 117.90(15)
C31' C30' C29' 118.89(19)
C31' C30' H30' 120.6
C29' C30' H30' 120.6
C30' C31' C26' 121.25(18)
C30' C31' H31' 119.4
C26' C31' H31' 119.4
O6' C32' C35' 110.77(17)
O6' C32' C34' 101.32(16)
C35' C32' C34' 111.33(18)
O6' C32' C33' 109.95(16)
C35' C32' C33' 112.28(18)
C34' C32' C33' 110.67(19)
C32' C33' H33D 109.5
C32' C33' H33E 109.5
H33D C33' H33E 109.5
C32' C33' H33F 109.5
H33D C33' H33F 109.5
H33E C33' H33F 109.5
C32' C34' H34D 109.5
C32' C34' H34E 109.5
H34D C34' H34E 109.5
C32' C34' H34F 109.5
H34D C34' H34F 109.5
H34E C34' H34F 109.5
C32' C35' H35D 109.5
C32' C35' H35E 109.5
H35D C35' H35E 109.5
C32' C35' H35F 109.5
H35D C35' H35F 109.5
H35E C35' H35F 109.5

loop_
_geom_bond_atom_site_label_1
_geom_bond_atom_site_label_2
_geom_bond_distance
Br1 C29 1.910(2)
O1 C1 1.215(2)
O2 C6 1.235(2)
O3 C13 1.232(2)
O4 C20 1.241(2)
O5 C25 1.225(2)
O6 C1 1.344(2)
O6 C32 1.472(3)
N1 C1 1.355(3)
N1 C2 1.459(3)
N1 C5 1.472(3)
N2 C6 1.350(3)
N2 C7 1.416(3)
N2 H2N 0.8800
N3 C13 1.364(3)
N3 C14 1.411(3)
N3 H3N 0.8800
N4 C20 1.326(2)
N4 C21 1.457(2)
N4 C24 1.480(3)
N5 C25 1.351(2)
N5 C26 1.416(2)
N5 H5N 0.8800
C2 C6 1.519(3)
C2 C3 1.543(3)
C2 H2 1.0000
C3 C4 1.531(3)
C3 H3A 0.9900
C3 H3B 0.9900
C4 C5 1.502(3)
C4 H4A 0.9900
C4 H4B 0.9900
C5 H5A 0.9900
C5 H5B 0.9900
C7 C12 1.392(3)
C7 C8 1.411(3)
C8 C9 1.399(3)
C8 C13 1.490(3)
C9 C10 1.374(3)
C9 H9 0.9500
C10 C11 1.388(3)
C10 H10 0.9500
C11 C12 1.384(3)
C11 H11 0.9500
C12 H12 0.9500
C14 C19 1.394(3)
C14 C15 1.412(3)
C15 C16 1.386(3)
C15 C20 1.492(3)
C16 C17 1.386(3)
C16 H16 0.9500
C17 C18 1.377(3)
C17 H17 0.9500
C18 C19 1.390(3)
C18 H18 0.9500
C19 H19 0.9500
C21 C22 1.539(3)
C21 C25 1.539(3)
C21 H21 1.0000
C22 C23 1.523(3)
C22 H22A 0.9900
C22 H22B 0.9900
C23 C24 1.525(3)
C23 H23A 0.9900
C23 H23B 0.9900
C24 H24A 0.9900
C24 H24B 0.9900
C26 C31 1.388(3)
C26 C27 1.396(3)
C27 C28 1.387(3)
C27 H27 0.9500
C28 C29 1.379(3)
C28 H28 0.9500
C29 C30 1.380(3)
C30 C31 1.386(3)
C30 H30 0.9500
C31 H31 0.9500
C32 C34 1.515(3)
C32 C35 1.516(3)
C32 C33 1.516(3)
C33 H33A 0.9800
C33 H33B 0.9800
C33 H33C 0.9800
C34 H34A 0.9800
C34 H34B 0.9800
C34 H34C 0.9800
C35 H35A 0.9800
C35 H35B 0.9800
C35 H35C 0.9800
Br1' C29' 1.9088(19)
O1' C1' 1.207(3)
O2' C6' 1.220(2)
O3' C13' 1.226(2)
O4' C20' 1.232(2)
O5' C25' 1.223(2)
O6' C1' 1.349(2)
O6' C32' 1.474(2)
N1' C1' 1.352(3)
N1' C2' 1.463(3)
N1' C5' 1.464(3)
N2' C6' 1.360(3)
N2' C7' 1.416(3)
N2' H2'N 0.8800
N3' C13' 1.375(3)
N3' C14' 1.405(2)
N3' H3'N 0.8800
N4' C20' 1.338(3)
N4' C21' 1.455(3)
N4' C24' 1.478(2)
N5' C25' 1.353(3)
N5' C26' 1.413(2)
N5' H5'N 0.8800
C2' C6' 1.526(3)
C2' C3' 1.547(3)
C2' H2' 1.0000
C3' C4' 1.475(4)
C3' H3'A 0.9900
C3' H3'B 0.9900
C4' C5' 1.512(4)
C4' H4'A 0.9900
C4' H4'B 0.9900
C5' H5'A 0.9900
C5' H5'B 0.9900
C7' C12' 1.390(3)
C7' C8' 1.410(3)
C8' C9' 1.403(3)
C8' C13' 1.489(3)
C9' C10' 1.384(3)
C9' H9' 0.9500
C10' C11' 1.390(3)
C10' H10' 0.9500
C11' C12' 1.382(3)
C11' H11' 0.9500
C12' H12' 0.9500
C14' C19' 1.394(3)
C14' C15' 1.400(3)
C15' C16' 1.395(3)
C15' C20' 1.506(3)
C16' C17' 1.375(3)
C16' H16' 0.9500
C17' C18' 1.388(3)
C17' H17' 0.9500
C18' C19' 1.393(3)
C18' H18' 0.9500
C19' H19' 0.9500
C21' C22' 1.538(3)
C21' C25' 1.544(3)
C21' H21' 1.0000
C22' C23' 1.525(3)
C22' H22C 0.9900
C22' H22D 0.9900
C23' C24' 1.529(3)
C23' H23C 0.9900
C23' H23D 0.9900
C24' H24C 0.9900
C24' H24D 0.9900
C26' C31' 1.389(3)
C26' C27' 1.394(3)
C27' C28' 1.403(3)
C27' H27' 0.9500
C28' C29' 1.373(3)
C28' H28' 0.9500
C29' C30' 1.382(3)
C30' C31' 1.381(3)
C30' H30' 0.9500
C31' H31' 0.9500
C32' C35' 1.512(3)
C32' C34' 1.521(3)
C32' C33' 1.528(3)
C33' H33D 0.9800
C33' H33E 0.9800
C33' H33F 0.9800
C34' H34D 0.9800
C34' H34E 0.9800
C34' H34F 0.9800
C35' H35D 0.9800
C35' H35E 0.9800
C35' H35F 0.9800

loop_
_geom_hbond_atom_site_label_D
_geom_hbond_atom_site_label_H
_geom_hbond_atom_site_label_A
_geom_hbond_distance_DH
_geom_hbond_distance_HA
_geom_hbond_distance_DA
_geom_hbond_angle_DHA
_geom_hbond_site_symmetry_A
C23' H23C O5 0.99 2.49 3.326(3) 142.1 .
C24 H24A O7 0.99 2.62 3.260(11) 122.1 .
C23 H23A O5' 0.99 2.36 3.150(3) 136.6 .
C24 H24A O1' 0.99 2.18 3.090(3) 151.6 .
C24' H24C O1 0.99 2.58 3.362(2) 136.3 .
C21' H21' O4 1.00 2.61 3.140(2) 112.8 2
C9' H9' O2' 0.95 2.37 3.227(2) 150.5 2_655
C3' H3'B O4' 0.99 2.45 3.312(3) 145.9 2_645
C31 H31 O1 0.95 2.55 3.390(3) 147.0 2_545
C21 H21 O2 1.00 2.61 3.238(2) 121.1 2_545
C11 H11 O7 0.95 2.70 3.514(12) 144.2 2
N5' H5'N O4 0.88 1.89 2.756(2) 166.5 2
N5 H5N O2 0.88 2.01 2.854(2) 159.8 2_545
N3' H3'N O5' 0.88 2.86 3.472(2) 127.9 .
N3' H3'N O4' 0.88 2.45 3.078(2) 128.6 .
N2' H2'N O3' 0.88 2.00 2.666(2) 131.3 .
N3 H3N O5 0.88 2.42 3.102(2) 134.4 .
N3 H3N O4 0.88 2.42 3.041(2) 128.0 .
N2 H2N O3 0.88 1.97 2.674(2) 135.7 .

loop_
_geom_torsion_atom_site_label_1
_geom_torsion_atom_site_label_2
_geom_torsion_atom_site_label_3
_geom_torsion_atom_site_label_4
_geom_torsion
C32 O6 C1 O1 -16.2(3)
C32 O6 C1 N1 163.16(17)
C2 N1 C1 O1 -9.1(3)
C5 N1 C1 O1 -175.6(2)
C2 N1 C1 O6 171.59(17)
C5 N1 C1 O6 5.0(3)
C1 N1 C2 C6 76.0(2)
C5 N1 C2 C6 -115.94(19)
C1 N1 C2 C3 -166.33(18)
C5 N1 C2 C3 1.7(2)
N1 C2 C3 C4 -24.0(2)
C6 C2 C3 C4 97.87(19)
C2 C3 C4 C5 37.5(2)
C1 N1 C5 C4 -170.99(19)
C2 N1 C5 C4 21.5(2)
C3 C4 C5 N1 -35.5(2)
C7 N2 C6 O2 -8.2(3)
C7 N2 C6 C2 166.34(18)
N1 C2 C6 O2 -155.25(18)
C3 C2 C6 O2 90.4(2)
N1 C2 C6 N2 29.9(2)
C3 C2 C6 N2 -84.4(2)
C6 N2 C7 C12 -22.6(3)
C6 N2 C7 C8 161.12(19)
C12 C7 C8 C9 -1.8(3)
N2 C7 C8 C9 174.53(17)
C12 C7 C8 C13 -177.44(17)
N2 C7 C8 C13 -1.1(3)
C7 C8 C9 C10 0.2(3)
C13 C8 C9 C10 175.78(19)
C8 C9 C10 C11 1.4(3)
C9 C10 C11 C12 -1.3(3)
C10 C11 C12 C7 -0.3(3)
C8 C7 C12 C11 1.8(3)
N2 C7 C12 C11 -174.35(18)
C14 N3 C13 O3 0.6(3)
C14 N3 C13 C8 -178.89(18)
C9 C8 C13 O3 -143.2(2)
C7 C8 C13 O3 32.3(3)
C9 C8 C13 N3 36.3(3)
C7 C8 C13 N3 -148.16(18)
C13 N3 C14 C19 12.5(3)
C13 N3 C14 C15 -166.62(19)
C19 C14 C15 C16 -1.6(3)
N3 C14 C15 C16 177.52(18)
C19 C14 C15 C20 177.05(18)
N3 C14 C15 C20 -3.8(3)
C14 C15 C16 C17 0.8(3)
C20 C15 C16 C17 -177.85(19)
C15 C16 C17 C18 -0.4(3)
C16 C17 C18 C19 0.8(3)
C17 C18 C19 C14 -1.7(3)
N3 C14 C19 C18 -177.04(19)
C15 C14 C19 C18 2.0(3)
C21 N4 C20 O4 8.6(3)
C24 N4 C20 O4 171.4(2)
C21 N4 C20 C15 -168.24(17)
C24 N4 C20 C15 -5.4(3)
C16 C15 C20 O4 112.1(2)
C14 C15 C20 O4 -66.5(3)
C16 C15 C20 N4 -71.0(2)
C14 C15 C20 N4 110.3(2)
C20 N4 C21 C22 -176.93(17)
C24 N4 C21 C22 18.4(2)
C20 N4 C21 C25 62.5(2)
C24 N4 C21 C25 -102.2(2)
N4 C21 C22 C23 -31.73(19)
C25 C21 C22 C23 84.90(19)
C21 C22 C23 C24 34.3(2)
C20 N4 C24 C23 -161.26(18)
C21 N4 C24 C23 2.6(2)
C22 C23 C24 N4 -22.9(2)
C26 N5 C25 O5 -5.9(3)
C26 N5 C25 C21 173.72(17)
N4 C21 C25 O5 13.7(2)
C22 C21 C25 O5 -99.6(2)
N4 C21 C25 N5 -165.92(16)
C22 C21 C25 N5 80.8(2)
C25 N5 C26 C31 -150.69(19)
C25 N5 C26 C27 28.9(3)
C31 C26 C27 C28 1.0(3)
N5 C26 C27 C28 -178.55(18)
C26 C27 C28 C29 0.4(3)
C27 C28 C29 C30 -1.7(3)
C27 C28 C29 Br1 175.76(15)
C28 C29 C30 C31 1.7(3)
Br1 C29 C30 C31 -175.76(15)
C29 C30 C31 C26 -0.2(3)
C27 C26 C31 C30 -1.1(3)
N5 C26 C31 C30 178.50(17)
C1 O6 C32 C34 71.8(3)
C1 O6 C32 C35 -169.56(19)
C1 O6 C32 C33 -52.0(3)
C32' O6' C1' O1' -7.7(3)
C32' O6' C1' N1' 171.51(16)
C2' N1' C1' O1' -4.2(3)
C5' N1' C1' O1' -168.3(2)
C2' N1' C1' O6' 176.53(17)
C5' N1' C1' O6' 12.5(3)
C1' N1' C2' C6' 70.9(2)
C5' N1' C2' C6' -123.1(2)
C1' N1' C2' C3' -168.69(19)
C5' N1' C2' C3' -2.7(2)
N1' C2' C3' C4' 20.0(3)
C6' C2' C3' C4' 142.9(2)
C2' C3' C4' C5' -29.8(3)
C1' N1' C5' C4' 149.9(2)
C2' N1' C5' C4' -15.0(3)
C3' C4' C5' N1' 27.3(3)
C7' N2' C6' O2' -4.2(3)
C7' N2' C6' C2' 172.16(17)
N1' C2' C6' O2' -154.26(19)
C3' C2' C6' O2' 90.0(2)
N1' C2' C6' N2' 29.1(3)
C3' C2' C6' N2' -86.6(2)
C6' N2' C7' C12' -24.2(3)
C6' N2' C7' C8' 157.30(19)
C12' C7' C8' C9' -2.5(3)
N2' C7' C8' C9' 175.96(17)
C12' C7' C8' C13' 178.48(17)
N2' C7' C8' C13' -3.0(3)
C7' C8' C9' C10' 1.6(3)
C13' C8' C9' C10' -179.38(18)
C8' C9' C10' C11' 0.3(3)
C9' C10' C11' C12' -1.3(3)
C10' C11' C12' C7' 0.4(3)
C8' C7' C12' C11' 1.6(3)
N2' C7' C12' C11' -176.90(19)
C14' N3' C13' O3' -2.8(3)
C14' N3' C13' C8' 175.79(17)
C9' C8' C13' O3' -154.23(19)
C7' C8' C13' O3' 24.7(3)
C9' C8' C13' N3' 27.2(3)
C7' C8' C13' N3' -153.83(18)
C13' N3' C14' C19' 23.3(3)
C13' N3' C14' C15' -156.30(18)
C19' C14' C15' C16' -1.0(3)
N3' C14' C15' C16' 178.63(18)
C19' C14' C15' C20' 177.40(17)
N3' C14' C15' C20' -2.9(3)
C14' C15' C16' C17' -0.8(3)
C20' C15' C16' C17' -179.24(18)
C15' C16' C17' C18' 1.4(3)
C16' C17' C18' C19' -0.1(3)
C17' C18' C19' C14' -1.8(3)
C15' C14' C19' C18' 2.3(3)
N3' C14' C19' C18' -177.34(18)
C21' N4' C20' O4' 4.8(3)
C24' N4' C20' O4' 172.54(18)
C21' N4' C20' C15' -175.39(16)
C24' N4' C20' C15' -7.7(3)
C16' C15' C20' O4' 110.8(2)
C14' C15' C20' O4' -67.6(3)
C16' C15' C20' N4' -69.0(2)
C14' C15' C20' N4' 112.6(2)
C20' N4' C21' C22' -176.58(17)
C24' N4' C21' C22' 14.1(2)
C20' N4' C21' C25' 61.8(2)
C24' N4' C21' C25' -107.46(18)
N4' C21' C22' C23' -31.56(19)
C25' C21' C22' C23' 87.34(19)
C21' C22' C23' C24' 37.63(19)
C20' N4' C24' C23' -159.36(18)
C21' N4' C24' C23' 9.0(2)
C22' C23' C24' N4' -28.6(2)
C26' N5' C25' O5' 3.6(3)
C26' N5' C25' C21' -175.99(17)
N4' C21' C25' O5' 16.5(2)
C22' C21' C25' O5' -98.4(2)
N4' C21' C25' N5' -163.98(16)
C22' C21' C25' N5' 81.2(2)
C25' N5' C26' C31' 174.69(19)
C25' N5' C26' C27' -5.7(3)
C31' C26' C27' C28' -0.1(3)
N5' C26' C27' C28' -179.72(18)
C26' C27' C28' C29' -0.3(3)
C27' C28' C29' C30' 0.9(3)
C27' C28' C29' Br1' 179.86(14)
C28' C29' C30' C31' -1.1(3)
Br1' C29' C30' C31' 179.88(15)
C29' C30' C31' C26' 0.8(3)
C27' C26' C31' C30' -0.2(3)
N5' C26' C31' C30' 179.50(18)
C1' O6' C32' C35' 66.8(2)
C1' O6' C32' C34' -175.02(17)
C1' O6' C32' C33' -57.9(2)
